data_4346650
loop_
_publ_author_name
'Walsh, James P. S.'
'Meadows, Sarah B.'
'Ghirri, Alberto'
'Moro, Fabrizio'
'Jennings, Martin'
'Smith, William F.'
'Graham, Darren M.'
'Kihara, Takumi'
'Nojiri, Hiroyuki'
'Vitorica-Yrezabal, I\~nigo J'
'Timco, Grigore A.'
'Collison, David'
'McInnes, Eric J. L.'
'Winpenny, Richard E. P.'

_publ_section_title
;
 Electronic Structure of a Mixed-Metal Fluoride-Centered Triangle Complex:
 A Potential Qubit Component.
;
_journal_issue 24
_journal_name_full 'Inorganic chemistry'
_journal_page_first 12019
_journal_page_last 12026
_journal_paper_doi 10.1021/acs.inorgchem.5b01898
_journal_volume 54
_journal_year 2015
_chemical_formula_moiety 'C45 H84 Cr F Ni2 O18'
_chemical_formula_sum 'C45 H84 Cr F Ni2 O18'
_chemical_formula_weight 1101.54
_space_group_crystal_system orthorhombic
_space_group_IT_number 63
_space_group_name_Hall '-C 2c 2'
_space_group_name_H-M_alt 'C m c m'
_atom_sites_solution_hydrogens geom
_atom_sites_solution_primary direct
_audit_creation_date 2015-09-26
_audit_creation_method
;
Olex2 1.2
(compiled 2015.01.26 svn.r3150 for OlexSys, GUI svn.r4998)
;
_cell_angle_alpha 90
_cell_angle_beta 90
_cell_angle_gamma 90
_cell_formula_units_Z 4
_cell_length_a 18.4480(10)
_cell_length_b 20.356(2)
_cell_length_c 17.1920(10)
_cell_measurement_reflns_used 11624
_cell_measurement_temperature 230
_cell_measurement_theta_max 25.7430
_cell_measurement_theta_min 3.4430
_cell_volume 6456.1(8)
_computing_cell_refinement
'CrysAlisPro, Agilent Technologies, Version 1.171.36.24 (release 03-12-2012 CrysAlis171 .NET) (compiled Dec 3 2012,18:21:49)'
_computing_data_collection
'CrysAlisPro, Agilent Technologies, Version 1.171.36.24 (release 03-12-2012 CrysAlis171 .NET) (compiled Dec 3 2012,18:21:49)'
_computing_data_reduction
'CrysAlisPro, Agilent Technologies, Version 1.171.36.24 (release 03-12-2012 CrysAlis171 .NET) (compiled Dec 3 2012,18:21:49)'
_computing_molecular_graphics 'Olex2 (Dolomanov et al., 2009)'
_computing_publication_material 'Olex2 (Dolomanov et al., 2009)'
_computing_structure_refinement 'ShelXL (Sheldrick, 2008)'
_computing_structure_solution 'ShelXS (Sheldrick, 2008)'
_diffrn_ambient_temperature 230
_diffrn_detector_area_resol_mean 8.0714
_diffrn_measured_fraction_theta_full 0.997
_diffrn_measured_fraction_theta_max 0.997
_diffrn_measurement_details
;
#__ type_ start__ end____ width___ exp.time_
  1 omega   28.00   54.00   1.0000    1.8900
omega____ theta____ kappa____ phi______ frames
    -       20.9454  -77.0000  -90.0000 26

#__ type_ start__ end____ width___ exp.time_
  2 omega   36.00  103.00   1.0000    1.8900
omega____ theta____ kappa____ phi______ frames
    -       20.9454 -178.0000  -60.0000 67

#__ type_ start__ end____ width___ exp.time_
  3 omega  -20.00   66.00   1.0000    1.8900
omega____ theta____ kappa____ phi______ frames
    -       20.9454  -99.0000  120.0000 86

#__ type_ start__ end____ width___ exp.time_
  4 omega  -42.00   27.00   1.0000    1.8900
omega____ theta____ kappa____ phi______ frames
    -       20.9454  -57.0000  -90.0000 69

#__ type_ start__ end____ width___ exp.time_
  5 omega  -50.00  -24.00   1.0000    1.8900
omega____ theta____ kappa____ phi______ frames
    -       20.9454  -77.0000  -90.0000 26

#__ type_ start__ end____ width___ exp.time_
  6 omega  -90.00   12.00   1.0000    1.8900
omega____ theta____ kappa____ phi______ frames
    -      -21.1798  -77.0000  150.0000 102

#__ type_ start__ end____ width___ exp.time_
  7 omega  -93.00   11.00   1.0000    1.8900
omega____ theta____ kappa____ phi______ frames
    -      -21.1798  -77.0000  -90.0000 104

#__ type_ start__ end____ width___ exp.time_
  8 omega  -44.00   49.00   1.0000    1.8900
omega____ theta____ kappa____ phi______ frames
    -      -21.1798   57.0000   30.0000 93

#__ type_ start__ end____ width___ exp.time_
  9 omega  -93.00   11.00   1.0000    1.8900
omega____ theta____ kappa____ phi______ frames
    -      -21.1798  -77.0000   30.0000 104

#__ type_ start__ end____ width___ exp.time_
 10 omega   -5.00   49.00   1.0000    1.8900
omega____ theta____ kappa____ phi______ frames
    -      -21.1798   57.0000  150.0000 54
;
_diffrn_measurement_device_type 'SuperNova, Sungle source at offset, Eos'
_diffrn_measurement_method '\w scans'
_diffrn_orient_matrix_UB_11 0.0322473000
_diffrn_orient_matrix_UB_12 -0.0033231000
_diffrn_orient_matrix_UB_13 0.0228278000
_diffrn_orient_matrix_UB_21 -0.0173166000
_diffrn_orient_matrix_UB_22 0.0170170000
_diffrn_orient_matrix_UB_23 0.0312948000
_diffrn_orient_matrix_UB_31 -0.0130878000
_diffrn_orient_matrix_UB_32 -0.0306313000
_diffrn_orient_matrix_UB_33 0.0147967000
_diffrn_radiation_monochromator mirror
_diffrn_radiation_type MoK\a
_diffrn_radiation_wavelength 0.71073
_diffrn_reflns_av_R_equivalents 0.0848
_diffrn_reflns_av_unetI/netI 0.0331
_diffrn_reflns_Laue_measured_fraction_full 0.997
_diffrn_reflns_Laue_measured_fraction_max 0.997
_diffrn_reflns_limit_h_max 22
_diffrn_reflns_limit_h_min -22
_diffrn_reflns_limit_k_max 24
_diffrn_reflns_limit_k_min -24
_diffrn_reflns_limit_l_max 20
_diffrn_reflns_limit_l_min -20
_diffrn_reflns_number 37659
_diffrn_reflns_point_group_measured_fraction_full 0.997
_diffrn_reflns_point_group_measured_fraction_max 0.997
_diffrn_reflns_theta_full 25.242
_diffrn_reflns_theta_max 25.350
_diffrn_reflns_theta_min 3.102
_diffrn_source 'SuperNova (Mo) X-ray Source'
_exptl_absorpt_coefficient_mu 0.801
_exptl_absorpt_correction_type none
_exptl_crystal_colour 'clear dark green'
_exptl_crystal_colour_lustre clear
_exptl_crystal_colour_modifier dark
_exptl_crystal_colour_primary green
_exptl_crystal_density_diffrn 1.133
_exptl_crystal_description block
_exptl_crystal_F_000 2348
_exptl_crystal_size_max 0.3
_exptl_crystal_size_mid 0.3
_exptl_crystal_size_min 0.2
_refine_diff_density_max 0.483
_refine_diff_density_min -0.579
_refine_diff_density_rms 0.077
_refine_ls_extinction_method none
_refine_ls_goodness_of_fit_ref 1.061
_refine_ls_hydrogen_treatment constr
_refine_ls_matrix_type full
_refine_ls_number_parameters 221
_refine_ls_number_reflns 3168
_refine_ls_number_restraints 419
_refine_ls_restrained_S_all 1.212
_refine_ls_R_factor_all 0.0720
_refine_ls_R_factor_gt 0.0634
_refine_ls_shift/su_max 0.000
_refine_ls_shift/su_mean 0.000
_refine_ls_structure_factor_coef Fsqd
_refine_ls_weighting_details 'w=1/[\s^2^(Fo^2^)+(0.1282P)^2^+9.2001P] where P=(Fo^2^+2Fc^2^)/3'
_refine_ls_weighting_scheme calc
_refine_ls_wR_factor_gt 0.1907
_refine_ls_wR_factor_ref 0.2017
_reflns_Friedel_coverage 0.000
_reflns_number_gt 2680
_reflns_number_total 3168
_reflns_threshold_expression 'I > 2\s(I)'
_cod_data_source_file ic5b01898_si_002.cif
_cod_data_source_block 1
_cod_database_code 4346650
_chemical_oxdiff_formula 'C45 H84 Cr Ni2 F O18'
_shelx_space_group_comment
;
The symmetry employed for this shelxl refinement is uniquely defined
by the following loop, which should always be used as a source of
symmetry information in preference to the above space-group names.
They are only intended as comments.
;
_reflns_odcompleteness_completeness 99.66
_reflns_odcompleteness_iscentric 1
_reflns_odcompleteness_theta 26.32
_olex2_refinement_description
;
1. Fixed Uiso
 At 1.5 times of:
  All C(H,H,H) groups, All O(H) groups
2. Shared sites
{Cr1, Ni1}
{Cr2, Ni2}
3. Restrained distances
 C6-C9
 1.54 with sigma of 0.02
 C8-C6 = C6-C7
 1.54 with sigma of 0.02
 C4-C2 = C2-C3
 1.54 with sigma of 0.02
 C7-C10
 2.515 with sigma of 0.04
 C8-C9
 2.515 with sigma of 0.04
 C8-C7
 2.515 with sigma of 0.04
 C4-C3
 1.416 with sigma of 0.04
 O3-C5 \\sim O4-C5 \\sim O5-C5
 with sigma of 0.02
4. Rigid bond restraints
 C11, C12, C13, C14, C15, C16, C17, C19, C18, C1, C2, C4, C3, C5, C6, C10, C8,
 C9, C7
 with sigma for 1-2 distances of 0.02 and sigma for 1-3 distances of 0.02
5. Uiso/Uaniso restraints and constraints
C11 \\sim C12 \\sim C13 \\sim C14 \\sim C15 \\sim C16 \\sim C17 \\sim C19 \\sim
C18 \\sim C1 \\sim C2 \\sim C4 \\sim C3 \\sim C5 \\sim C6 \\sim C10 \\sim C8
\\sim C9 \\sim C7: within 1.7A with sigma of 0.04 and sigma for terminal atoms
of 0.08
Uanis(Cr1) = Uanis(Ni1)
Uanis(Cr2) = Uanis(Ni2)
6. Rigid body (RIGU) restrains
 All non-hydrogen atoms
 with sigma for 1-2 distances of 0.004 and sigma for 1-3 distances of 0.004
7. Others
 Fixed Sof: Ni1(0.16667) Cr1(0.08333) Ni2(0.33333) Cr2(0.16667) O2(0.25)
 H2(0.25) O5(0.25) H5(0.25) O4(0.25) H4(0.25) H19A(0.5) H19B(0.5) H19C(0.5)
 C1(0.25) C4(0.25) H4A(0.25) H4B(0.25) H4C(0.25) C3(0.5) H3A(0.5) H3B(0.5)
 H3C(0.5) C5(0.5) C10(0.25) H10A(0.25) H10B(0.25) H10C(0.25) C8(0.5) H8A(0.5)
 H8B(0.5) H8C(0.5) C9(0.5) H9A(0.5) H9B(0.5) H9C(0.5) C7(0.25) H7A(0.25)
 H7B(0.25) H7C(0.25)
8.a Me refined with riding coordinates:
 C13(H13A,H13B,H13C), C14(H14A,H14B,H14C), C15(H15A,H15B,H15C), C19(H19A,H19B,
 H19C), C18(H18A,H18B,H18C), C4(H4A,H4B,H4C), C3(H3A,H3B,H3C), C10(H10A,H10B,
 H10C), C8(H8A,H8B,H8C), C9(H9A,H9B,H9C), C7(H7A,H7B,H7C)
8.b Tetrahedral OH refined with riding coordinates:
 O2(H2), O5(H5), O4(H4)
;
_shelx_shelxl_version_number 2014/7
_olex2_submission_special_instructions 'No special instructions were received'

loop_
_space_group_symop_operation_xyz
'x, y, z'
'-x, -y, z+1/2'
'x, -y, -z'
'-x, y, -z+1/2'
'x+1/2, y+1/2, z'
'-x+1/2, -y+1/2, z+1/2'
'x+1/2, -y+1/2, -z'
'-x+1/2, y+1/2, -z+1/2'
'-x, -y, -z'
'x, y, -z-1/2'
'-x, y, z'
'x, -y, z-1/2'
'-x+1/2, -y+1/2, -z'
'x+1/2, y+1/2, -z-1/2'
'-x+1/2, y+1/2, z'
'x+1/2, -y+1/2, z-1/2'

loop_
_atom_site_label
_atom_site_type_symbol
_atom_site_fract_x
_atom_site_fract_y
_atom_site_fract_z
_atom_site_U_iso_or_equiv
_atom_site_adp_type
_atom_site_occupancy
_atom_site_site_symmetry_order
_atom_site_calc_flag
_atom_site_refinement_flags_posn
_atom_site_refinement_flags_adp
_atom_site_refinement_flags_occupancy
_atom_site_disorder_assembly
_atom_site_disorder_group
Ni1 Ni 0.0000 0.11697(4) 0.2500 0.0458(3) Uani 0.6667 4 d S TU P . .
Cr1 Cr 0.0000 0.11697(4) 0.2500 0.0458(3) Uani 0.3333 4 d S TU P . .
Ni2 Ni 0.0000 0.26537(3) 0.14997(3) 0.0464(3) Uani 0.6667 2 d S TU P . .
Cr2 Cr 0.0000 0.26537(3) 0.14997(3) 0.0464(3) Uani 0.3333 2 d S TU P . .
F1 F 0.0000 0.21562(17) 0.2500 0.0425(8) Uani 1 4 d S TU P . .
O6 O 0.07840(18) 0.11335(14) 0.1703(2) 0.0801(9) Uani 1 1 d . U . . .
O7 O 0.07886(18) 0.20813(15) 0.10687(18) 0.0826(10) Uani 1 1 d . U . . .
O8 O 0.07818(18) 0.32710(16) 0.18600(17) 0.0807(9) Uani 1 1 d . U . . .
O1 O 0.0000 0.0168(3) 0.2500 0.0752(16) Uani 1 4 d S TU P . .
O2 O -0.0870(12) -0.0154(7) 0.1928(17) 0.186(11) Uani 0.25 1 d . U . . .
H2 H -0.1010 -0.0507 0.1754 0.279 Uiso 0.25 1 calc R . . . .
O3 O 0.0000 0.3149(2) 0.0465(3) 0.0898(14) Uani 1 2 d DS TU P A .
O5 O -0.0862(13) 0.3594(15) 0.0313(10) 0.171(10) Uani 0.25 1 d D U . A 2
H5 H -0.1230 0.3391 0.0197 0.256 Uiso 0.25 1 calc R . . A 2
O4 O -0.0721(15) 0.2836(11) -0.0202(11) 0.194(12) Uani 0.25 1 d D U . A 1
H4 H -0.0655 0.2534 0.0106 0.291 Uiso 0.25 1 calc R . . A 1
C11 C 0.1044(2) 0.1526(2) 0.1220(2) 0.0638(10) Uani 1 1 d . U . . .
C12 C 0.1737(4) 0.1324(3) 0.0799(5) 0.131(2) Uani 1 1 d . U . . .
C13 C 0.2044(4) 0.0702(4) 0.1062(6) 0.191(5) Uani 1 1 d . U . . .
H13A H 0.1674 0.0370 0.1060 0.287 Uiso 1 1 calc R . . . .
H13B H 0.2430 0.0573 0.0719 0.287 Uiso 1 1 calc R . . . .
H13C H 0.2231 0.0752 0.1580 0.287 Uiso 1 1 calc R . . . .
C14 C 0.1543(8) 0.1303(7) -0.0075(6) 0.258(5) Uani 1 1 d . U . . .
H14A H 0.1343 0.1718 -0.0230 0.386 Uiso 1 1 calc R . . . .
H14B H 0.1973 0.1215 -0.0373 0.386 Uiso 1 1 calc R . . . .
H14C H 0.1194 0.0962 -0.0166 0.386 Uiso 1 1 calc R . . . .
C15 C 0.2255(5) 0.1879(5) 0.0775(8) 0.249(5) Uani 1 1 d . U . . .
H15A H 0.2011 0.2267 0.0597 0.373 Uiso 1 1 calc R . . . .
H15B H 0.2446 0.1955 0.1287 0.373 Uiso 1 1 calc R . . . .
H15C H 0.2645 0.1776 0.0426 0.373 Uiso 1 1 calc R . . . .
C16 C 0.1015(3) 0.3463(3) 0.2500 0.0566(12) Uani 1 2 d S TU P . .
C17 C 0.1630(4) 0.3976(4) 0.2500 0.0877(19) Uani 1 2 d S TU P . .
C19 C 0.1237(8) 0.4636(5) 0.2500 0.212(7) Uani 1 2 d S TU P . .
H19A H 0.0945 0.4671 0.2960 0.318 Uiso 0.5 1 calc R . . . .
H19B H 0.1586 0.4985 0.2491 0.318 Uiso 1 2 calc R . . . .
H19C H 0.0933 0.4665 0.2048 0.318 Uiso 0.5 1 calc R . . . .
C18 C 0.2067(5) 0.3942(5) 0.1792(5) 0.204(5) Uani 1 1 d . U . . .
H18A H 0.1755 0.3966 0.1346 0.306 Uiso 1 1 calc R . . . .
H18B H 0.2402 0.4302 0.1783 0.306 Uiso 1 1 calc R . . . .
H18C H 0.2329 0.3535 0.1783 0.306 Uiso 1 1 calc R . . . .
C1 C -0.0253(7) -0.0271(7) 0.2500 0.109(5) Uani 0.5 2 d S TU P B .
C2 C 0.0000 -0.0986(5) 0.2500 0.126(4) Uani 1 4 d DS TU P . .
C4 C -0.0684(12) -0.1402(12) 0.2500 0.170(9) Uani 0.5 2 d DS TU P B 2
H4A H -0.0555 -0.1859 0.2500 0.255 Uiso 0.25 1 calc RS T P B -1
H4B H -0.0965 -0.1305 0.2956 0.255 Uiso 0.25 1 calc R . . B -1
H4C H -0.0965 -0.1305 0.2044 0.255 Uiso 0.25 1 calc R . . B -1
C3 C -0.0474(10) -0.1123(8) 0.1788(10) 0.199(9) Uani 0.5 1 d D U . B 1
H3A H -0.0625 -0.0714 0.1561 0.298 Uiso 0.5 1 calc R . . B 1
H3B H -0.0201 -0.1370 0.1413 0.298 Uiso 0.5 1 calc R . . B 1
H3C H -0.0893 -0.1370 0.1944 0.298 Uiso 0.5 1 calc R . . B 1
C5 C -0.0298(6) 0.3322(7) -0.0029(7) 0.122(4) Uani 0.5 1 d D U . . .
C6 C 0.0000 0.3649(6) -0.0778(5) 0.130(3) Uani 1 2 d DS TU P A .
C10 C 0.0000 0.3223(18) -0.1466(17) 0.221(11) Uani 0.5 2 d DS TU P A 1
H10A H 0.0000 0.2772 -0.1304 0.331 Uiso 0.5 2 calc RS T P . .
H10B H -0.0425 0.3309 -0.1771 0.331 Uiso 0.25 1 calc R . . . .
H10C H 0.0425 0.3309 -0.1771 0.331 Uiso 0.25 1 calc R . . . .
C8 C -0.0628(10) 0.3272(12) -0.1258(10) 0.198(8) Uani 0.5 1 d D U . A 2
H8A H -0.0616 0.2812 -0.1136 0.296 Uiso 0.5 1 calc R . . A 2
H8B H -0.1093 0.3450 -0.1119 0.296 Uiso 0.5 1 calc R . . A 2
H8C H -0.0550 0.3331 -0.1806 0.296 Uiso 0.5 1 calc R . . A 2
C9 C -0.0652(9) 0.4140(9) -0.0708(12) 0.177(6) Uani 0.5 1 d D U . A 1
H9A H -0.0601 0.4394 -0.0241 0.265 Uiso 0.5 1 calc R . . A 1
H9B H -0.0655 0.4428 -0.1150 0.265 Uiso 0.5 1 calc R . . A 1
H9C H -0.1099 0.3898 -0.0690 0.265 Uiso 0.5 1 calc R . . A 1
C7 C 0.0000 0.4351(9) -0.0949(19) 0.228(11) Uani 0.5 2 d DS TU P A 2
H7A H 0.0000 0.4594 -0.0470 0.343 Uiso 0.5 2 calc RS T P . .
H7B H 0.0425 0.4461 -0.1244 0.343 Uiso 0.25 1 calc R . . . .
H7C H -0.0425 0.4461 -0.1244 0.343 Uiso 0.25 1 calc R . . . .

loop_
_atom_site_aniso_label
_atom_site_aniso_U_11
_atom_site_aniso_U_22
_atom_site_aniso_U_33
_atom_site_aniso_U_23
_atom_site_aniso_U_13
_atom_site_aniso_U_12
Ni1 0.0510(5) 0.0440(5) 0.0424(5) 0.000 0.000 0.000
Cr1 0.0510(5) 0.0440(5) 0.0424(5) 0.000 0.000 0.000
Ni2 0.0569(5) 0.0450(4) 0.0373(4) 0.0022(2) 0.000 0.000
Cr2 0.0569(5) 0.0450(4) 0.0373(4) 0.0022(2) 0.000 0.000
F1 0.0488(18) 0.0408(17) 0.0380(17) 0.000 0.000 0.000
O6 0.089(2) 0.0606(16) 0.090(2) 0.0074(15) 0.0420(18) 0.0129(15)
O7 0.099(2) 0.0778(18) 0.0714(19) 0.0170(15) 0.0401(16) 0.0234(17)
O8 0.093(2) 0.088(2) 0.0613(16) 0.0095(15) -0.0033(15) -0.0422(17)
O1 0.104(4) 0.045(3) 0.077(4) 0.000 0.000 0.000
O2 0.167(13) 0.061(8) 0.33(3) -0.009(10) -0.142(17) -0.005(8)
O3 0.144(4) 0.075(3) 0.051(2) 0.015(2) 0.000 0.000
O5 0.155(11) 0.28(2) 0.081(9) 0.085(12) 0.023(8) 0.079(14)
O4 0.26(2) 0.227(17) 0.098(10) 0.099(11) -0.074(12) -0.124(16)
C11 0.067(2) 0.063(2) 0.061(2) -0.0009(18) 0.0185(18) 0.0085(17)
C12 0.143(4) 0.099(3) 0.150(5) 0.038(3) 0.101(4) 0.051(3)
C13 0.155(6) 0.145(6) 0.274(10) 0.068(6) 0.124(7) 0.085(5)
C14 0.297(11) 0.329(14) 0.146(6) 0.003(6) 0.106(6) 0.150(9)
C15 0.134(6) 0.175(7) 0.438(14) 0.039(8) 0.154(7) 0.018(5)
C16 0.055(3) 0.052(3) 0.063(3) 0.000 0.000 -0.008(2)
C17 0.097(4) 0.086(4) 0.080(4) 0.000 0.000 -0.047(4)
C19 0.198(11) 0.083(5) 0.36(2) 0.000 0.000 -0.046(6)
C18 0.192(8) 0.258(10) 0.161(7) -0.074(7) 0.078(6) -0.157(7)
C1 0.070(7) 0.061(4) 0.196(13) 0.000 0.000 -0.001(4)
C2 0.142(9) 0.052(5) 0.183(13) 0.000 0.000 0.000
C4 0.164(14) 0.112(11) 0.23(3) 0.000 0.000 -0.027(10)
C3 0.197(18) 0.131(12) 0.268(18) -0.040(11) -0.067(14) 0.015(11)
C5 0.113(6) 0.167(8) 0.086(5) 0.051(5) -0.002(4) -0.011(5)
C6 0.162(7) 0.156(7) 0.071(4) 0.058(5) 0.000 0.000
C10 0.28(3) 0.262(19) 0.119(10) 0.007(12) 0.000 0.000
C8 0.174(14) 0.300(18) 0.119(9) 0.023(11) 0.006(9) -0.026(14)
C9 0.148(11) 0.181(12) 0.201(14) 0.072(10) -0.003(10) 0.004(9)
C7 0.32(3) 0.185(10) 0.18(2) 0.082(10) 0.000 0.000

loop_
_atom_type_symbol
_atom_type_description
_atom_type_scat_dispersion_real
_atom_type_scat_dispersion_imag
_atom_type_scat_source
C C 0.0033 0.0016 'International Tables Vol C Tables 4.2.6.8 and 6.1.1.4'
H H 0.0000 0.0000 'International Tables Vol C Tables 4.2.6.8 and 6.1.1.4'
Cr Cr 0.3209 0.6236 'International Tables Vol C Tables 4.2.6.8 and 6.1.1.4'
F F 0.0171 0.0103 'International Tables Vol C Tables 4.2.6.8 and 6.1.1.4'
Ni Ni 0.3393 1.1124 'International Tables Vol C Tables 4.2.6.8 and 6.1.1.4'
O O 0.0106 0.0060 'International Tables Vol C Tables 4.2.6.8 and 6.1.1.4'

loop_
_geom_angle_atom_site_label_1
_geom_angle_atom_site_label_2
_geom_angle_atom_site_label_3
_geom_angle
_geom_angle_site_symmetry_1
_geom_angle_site_symmetry_3
F1 Ni1 O1 180.0 . .
O6 Ni1 F1 92.12(9) 4 .
O6 Ni1 F1 92.12(9) 11 .
O6 Ni1 F1 92.12(9) 10_556 .
O6 Ni1 F1 92.11(9) . .
O6 Ni1 O6 93.0(2) 10_556 4
O6 Ni1 O6 175.77(17) . 4
O6 Ni1 O6 93.0(2) . 11
O6 Ni1 O6 86.8(2) 11 4
O6 Ni1 O6 175.77(17) 11 10_556
O6 Ni1 O6 86.8(2) . 10_556
O6 Ni1 O1 87.88(9) 10_556 .
O6 Ni1 O1 87.88(9) 11 .
O6 Ni1 O1 87.89(9) . .
O6 Ni1 O1 87.88(9) 4 .
F1 Ni2 O7 91.35(10) . .
F1 Ni2 O7 91.35(10) . 11
F1 Ni2 O8 92.96(10) . .
F1 Ni2 O8 92.96(10) . 11
F1 Ni2 O3 179.07(15) . .
O7 Ni2 O7 93.0(2) 11 .
O7 Ni2 O8 175.65(12) 11 .
O7 Ni2 O8 87.51(16) . .
O7 Ni2 O8 175.65(12) . 11
O7 Ni2 O8 87.51(16) 11 11
O7 Ni2 O3 88.01(12) . .
O7 Ni2 O3 88.01(12) 11 .
O8 Ni2 O8 91.7(2) 11 .
O8 Ni2 O3 87.69(13) . .
O8 Ni2 O3 87.69(13) 11 .
Ni2 F1 Ni1 120.49(9) . .
Ni2 F1 Ni1 120.49(9) 10_556 .
Ni2 F1 Ni2 119.01(17) . 10_556
Ni2 F1 Cr2 119.0 . 10_556
Cr2 F1 Ni1 120.49(9) 10_556 .
Cr2 F1 Ni2 0.0 10_556 10_556
C11 O6 Ni1 135.5(3) . .
C11 O7 Ni2 136.1(3) . .
C16 O8 Ni2 135.8(3) . .
C1 O1 Ni1 152.4(8) 4 .
C1 O1 Ni1 152.4(8) . .
C1 O1 Ni1 152.4(8) 11 .
C1 O1 Ni1 152.4(8) 10_556 .
C1 O1 C1 0.0(16) 4 11
C1 O1 C1 55.3(15) 10_556 4
C1 O1 C1 55.3(15) . 11
C1 O1 C1 55.3(15) . 4
C1 O1 C1 0.0(16) 10_556 .
C1 O1 C1 55.3(15) 10_556 11
C5 O3 Ni2 148.4(6) . .
C5 O3 Ni2 148.4(6) 11 .
C5 O3 C5 61.7(13) . 11
O6 C11 O7 124.8(3) . .
O6 C11 C12 117.8(4) . .
O7 C11 C12 117.4(4) . .
C11 C12 C14 106.0(7) . .
C13 C12 C11 114.3(5) . .
C13 C12 C14 111.5(8) . .
C13 C12 C15 114.9(8) . .
C15 C12 C11 110.4(6) . .
C15 C12 C14 98.3(8) . .
O8 C16 O8 124.3(5) . 10_556
O8 C16 C17 117.9(2) . .
O8 C16 C17 117.9(2) 10_556 .
C19 C17 C16 104.3(7) . .
C18 C17 C16 111.9(4) 10_556 .
C18 C17 C16 111.9(4) . .
C18 C17 C19 107.7(6) 10_556 .
C18 C17 C19 107.7(6) . .
C18 C17 C18 112.8(10) . 10_556
O1 C1 O2 102.0(11) . .
O1 C1 O2 102.0(11) . 10_556
O1 C1 C2 134.6(12) . .
O2 C1 O2 80(2) . 10_556
O2 C1 C2 112.1(10) . .
O2 C1 C2 112.1(10) 10_556 .
C1 C2 C1 35.6(11) 11 10_556
C1 C2 C1 35.6(11) 4 .
C1 C2 C1 35.6(11) 4 10_556
C1 C2 C1 35.6(11) 11 .
C1 C2 C1 0.0(10) . 10_556
C1 C2 C1 0.0(10) 4 11
C4 C2 C1 106.1(12) 11 11
C4 C2 C1 106.1(12) . 10_556
C4 C2 C1 106.1(12) 10_556 .
C4 C2 C1 106.1(12) 10_556 10_556
C4 C2 C1 141.6(14) 11 .
C4 C2 C1 106.1(12) 4 11
C4 C2 C1 141.6(14) 10_556 4
C4 C2 C1 141.6(14) . 4
C4 C2 C1 141.6(14) 4 .
C4 C2 C1 141.6(14) 4 10_556
C4 C2 C1 141.6(14) 10_556 11
C4 C2 C1 106.1(12) 4 4
C4 C2 C1 106.1(12) . .
C4 C2 C1 141.6(14) . 11
C4 C2 C1 106.1(12) 11 4
C4 C2 C1 141.6(14) 11 10_556
C4 C2 C4 0.0(13) 4 11
C4 C2 C4 112(2) . 11
C4 C2 C4 112(2) 10_556 11
C4 C2 C4 112(2) . 4
C4 C2 C4 112(2) 10_556 4
C4 C2 C4 0.0(13) 10_556 .
C3 C2 C1 89.9(8) . .
C3 C2 C1 110.4(9) 4 10_556
C3 C2 C1 110.4(9) 10_556 11
C3 C2 C1 110.4(9) . 4
C3 C2 C1 89.9(8) 11 11
C3 C2 C1 89.9(8) 10_556 10_556
C3 C2 C1 110.4(9) 11 .
C3 C2 C1 89.9(8) 4 11
C3 C2 C1 110.4(9) 10_556 4
C3 C2 C1 89.9(8) . 10_556
C3 C2 C1 89.9(8) 11 4
C3 C2 C1 89.9(8) 10_556 .
C3 C2 C1 89.9(8) 4 4
C3 C2 C1 110.4(9) 4 .
C3 C2 C1 110.4(9) . 11
C3 C2 C1 110.4(9) 11 10_556
C3 C2 C3 69.7(16) 4 10_556
C3 C2 C3 106.3(16) 4 11
C3 C2 C3 106.3(16) . 10_556
C3 C2 C3 69.7(16) . 11
C3 C2 C3 159.0(16) 4 .
C3 C2 C3 159.0(16) 11 10_556
H4A C4 C2 109.5 . .
H4A C4 H4B 109.5 . .
H4A C4 H4C 109.5 . .
H4B C4 C2 109.5 . .
H4C C4 C2 109.5 . .
H4C C4 H4B 109.5 . .
O3 C5 O5 100.9(12) . .
O3 C5 O4 103.9(14) . .
O3 C5 C5 59.1(6) . 11
O3 C5 C6 128.2(9) . .
O5 C5 C6 118.0(13) . .
O4 C5 C6 110.5(13) . .
C5 C5 O5 142.2(15) 11 .
C5 C5 O4 127.1(16) 11 .
C5 C5 C6 69.3(4) 11 .
C5 C6 C5 41.5(8) 11 .
C5 C6 C8 88.1(9) . .
C5 C6 C8 88.1(9) 11 11
C5 C6 C8 118.3(11) 11 .
C5 C6 C8 118.3(11) . 11
C5 C6 C9 86.5(9) . .
C5 C6 C9 118.7(11) . 11
C5 C6 C9 118.7(11) 11 .
C5 C6 C9 86.5(9) 11 11
C10 C6 C5 114.6(16) . 11
C10 C6 C5 114.6(16) . .
C10 C6 C9 116.1(13) . 11
C10 C6 C9 116.1(13) . .
C8 C6 C8 91.6(17) . 11
C9 C6 C9 100.1(17) 11 .
C7 C6 C5 125.9(15) . 11
C7 C6 C5 125.9(15) . .
C7 C6 C8 111.2(12) . 11
C7 C6 C8 111.2(12) . .

loop_
_geom_bond_atom_site_label_1
_geom_bond_atom_site_label_2
_geom_bond_distance
_geom_bond_site_symmetry_2
Ni1 F1 2.008(4) .
Ni1 O6 1.993(3) 11
Ni1 O6 1.993(3) 10_556
Ni1 O6 1.993(3) .
Ni1 O6 1.993(3) 4
Ni1 O1 2.040(6) .
Ni2 F1 1.9957(18) .
Ni2 O7 2.006(3) 11
Ni2 O7 2.006(3) .
Ni2 O8 2.011(3) 11
Ni2 O8 2.011(3) .
Ni2 O3 2.045(4) .
F1 Ni2 1.9957(18) 10_556
F1 Cr2 1.9957(18) 10_556
O6 C11 1.248(5) .
O7 C11 1.252(5) .
O8 C16 1.244(4) .
O1 C1 1.006(14) 10_556
O1 C1 1.006(14) 4
O1 C1 1.006(14) 11
O1 C1 1.006(14) .
O2 C1 1.52(2) .
O3 C5 1.071(10) 11
O3 C5 1.071(10) .
O5 C5 1.317(15) .
O4 C5 1.296(15) .
C11 C12 1.525(6) .
C12 C13 1.460(9) .
C12 C14 1.546(14) .
C12 C15 1.480(11) .
C16 O8 1.245(4) 10_556
C16 C17 1.541(8) .
C17 C19 1.525(15) .
C17 C18 1.461(8) .
C17 C18 1.461(8) 10_556
C1 O2 1.52(2) 10_556
C1 C2 1.529(17) .
C2 C1 1.529(17) 10_556
C2 C1 1.529(17) 11
C2 C1 1.529(17) 4
C2 C4 1.520(16) 4
C2 C4 1.520(16) 11
C2 C4 1.520(16) 10_556
C2 C4 1.520(16) .
C2 C3 1.529(14) 4
C2 C3 1.529(14) 10_556
C2 C3 1.529(14) 11
C2 C3 1.529(14) .
C4 H4A 0.9600 .
C4 H4B 0.9600 .
C4 H4C 0.9600 .
C5 C5 1.10(2) 11
C5 C6 1.551(12) .
C6 C5 1.551(12) 11
C6 C10 1.46(3) .
C6 C8 1.616(14) 11
C6 C8 1.616(14) .
C6 C9 1.569(14) .
C6 C9 1.569(14) 11
C6 C7 1.460(16) .
